data_2201267
loop_
_publ_author_name
'Clegg, William'
'Horsburgh, Lynne'

_publ_section_title
;
 (4<i>S</i>,5<i>S</i>)-2-Benzyloxy-4-methyl-5-(4-tolylthiocarbonyl)oxazoline
;
_journal_issue 7
_journal_name_full 'Acta Crystallographica Section E'
_journal_page_first o767
_journal_page_last o768
_journal_paper_doi 10.1107/S1600536802010759
_journal_volume 58
_journal_year 2002
_chemical_formula_iupac 'C19 H19 N O3 S'
_chemical_formula_moiety 'C19 H19 N O3 S'
_chemical_formula_sum 'C19 H19 N O3 S'
_chemical_formula_weight 341.41
_chemical_name_systematic
;
(4S,5S)-2-Benzyloxy-4-methyl-5-(4-tolylthiocarbonyl)oxazoline
;
_space_group_IT_number 4
_symmetry_cell_setting monoclinic
_symmetry_space_group_name_Hall 'P 2yb'
_symmetry_space_group_name_H-M 'P 1 21 1'
_atom_sites_solution_hydrogens geom
_atom_sites_solution_primary direct
_atom_sites_solution_secondary difmap
_audit_creation_method SHELXL-97
_cell_angle_alpha 90.00
_cell_angle_beta 109.043(2)
_cell_angle_gamma 90.00
_cell_formula_units_Z 2
_cell_length_a 11.9010(9)
_cell_length_b 5.7705(4)
_cell_length_c 13.7964(10)
_cell_measurement_reflns_used 6005
_cell_measurement_temperature 160(2)
_cell_measurement_theta_max 28.7
_cell_measurement_theta_min 2.7
_cell_volume 895.61(11)
_computing_cell_refinement 'local programs'
_computing_data_collection 'SMART (Siemens, 1995)'
_computing_data_reduction 'SAINT (Siemens, 1995)'
_computing_molecular_graphics SHELXTL
_computing_publication_material 'SHELXTL and local programs'
_computing_structure_refinement SHELXTL
_computing_structure_solution 'SHELXTL (Sheldrick, 1994)'
_diffrn_ambient_temperature 160(2)
_diffrn_detector_area_resol_mean 8.192
_diffrn_measured_fraction_theta_full 0.995
_diffrn_measured_fraction_theta_max 0.914
_diffrn_measurement_device_type 'Siemens SMART 1K CCD'
_diffrn_measurement_method '\w rotation with narrow frames'
_diffrn_radiation_monochromator graphite
_diffrn_radiation_source 'sealed tube'
_diffrn_radiation_type MoK\a
_diffrn_radiation_wavelength 0.71073
_diffrn_reflns_av_R_equivalents 0.0179
_diffrn_reflns_av_sigmaI/netI 0.0270
_diffrn_reflns_limit_h_max 15
_diffrn_reflns_limit_h_min -15
_diffrn_reflns_limit_k_max 7
_diffrn_reflns_limit_k_min -6
_diffrn_reflns_limit_l_max 18
_diffrn_reflns_limit_l_min -17
_diffrn_reflns_number 6725
_diffrn_reflns_theta_full 26.00
_diffrn_reflns_theta_max 28.7
_diffrn_reflns_theta_min 1.8
_diffrn_standards_number 0
_exptl_absorpt_coefficient_mu 0.196
_exptl_absorpt_correction_T_max 0.928
_exptl_absorpt_correction_T_min 0.750
_exptl_absorpt_correction_type multi-scan
_exptl_absorpt_process_details '(XPREP in SHELXTL; Sheldrick, 1994)'
_exptl_crystal_colour colourless
_exptl_crystal_density_diffrn 1.266
_exptl_crystal_density_method 'not measured'
_exptl_crystal_description 'rectangular block'
_exptl_crystal_F_000 360
_exptl_crystal_size_max 0.52
_exptl_crystal_size_mid 0.40
_exptl_crystal_size_min 0.34
_refine_diff_density_max 0.208
_refine_diff_density_min -0.190
_refine_ls_abs_structure_details 'Flack (1983), 1056 Friedel pairs'
_refine_ls_abs_structure_Flack -0.08(6)
_refine_ls_extinction_method none
_refine_ls_goodness_of_fit_ref 1.026
_refine_ls_hydrogen_treatment constr
_refine_ls_matrix_type full
_refine_ls_number_parameters 219
_refine_ls_number_reflns 3382
_refine_ls_number_restraints 1
_refine_ls_restrained_S_all 1.026
_refine_ls_R_factor_all 0.0321
_refine_ls_R_factor_gt 0.0300
_refine_ls_shift/su_max <0.001
_refine_ls_shift/su_mean 0.000
_refine_ls_structure_factor_coef Fsqd
_refine_ls_weighting_details 'w = 1/[\s^2^(Fo^2^)+(0.0493P)^2^+0.0826P] where P = (Fo^2^+2Fc^2^)/3'
_refine_ls_weighting_scheme calc
_refine_ls_wR_factor_gt 0.0776
_refine_ls_wR_factor_ref 0.0791
_reflns_number_gt 3203
_reflns_number_total 3382
_reflns_threshold_expression I>2\s(I)
_cod_data_source_file bt6155.cif
_cod_data_source_block I
_cod_original_sg_symbol_H-M 'P 21'
_cod_database_code 2201267
_cod_database_fobs_code 2201267

loop_
_symmetry_equiv_pos_as_xyz
'x, y, z'
'-x, y+1/2, -z'

loop_
_atom_site_label
_atom_site_fract_x
_atom_site_fract_y
_atom_site_fract_z
_atom_site_U_iso_or_equiv
_atom_site_adp_type
_atom_site_calc_flag
_atom_site_refinement_flags
_atom_site_occupancy
_atom_site_disorder_assembly
_atom_site_disorder_group
_atom_site_type_symbol
O1 0.77056(9) 0.15718(19) 0.88474(9) 0.0315(3) Uani d . 1 . . O
C1 0.80856(12) 0.3805(3) 0.90228(10) 0.0250(3) Uani d . 1 . . C
N1 0.75829(11) 0.5210(2) 0.94457(9) 0.0281(3) Uani d . 1 . . N
C2 0.66024(12) 0.3912(3) 0.96289(10) 0.0257(3) Uani d . 1 . . C
H2 0.6778 0.3730 1.0385 0.031 Uiso calc R 1 . . H
C3 0.66524(12) 0.1468(3) 0.91457(11) 0.0263(3) Uani d . 1 . . C
H3 0.6751 0.0242 0.9679 0.032 Uiso calc R 1 . . H
C4 0.55805(12) 0.0917(3) 0.82225(10) 0.0251(3) Uani d . 1 . . C
O2 0.46249(9) 0.0483(2) 0.83037(8) 0.0302(2) Uani d . 1 . . O
C5 0.54399(14) 0.5225(3) 0.91859(12) 0.0322(3) Uani d . 1 . . C
H5A 0.5506 0.6741 0.9520 0.048 Uiso calc R 1 . . H
H5B 0.4794 0.4339 0.9305 0.048 Uiso calc R 1 . . H
H5C 0.5270 0.5441 0.8447 0.048 Uiso calc R 1 . . H
O3 0.90081(9) 0.4140(2) 0.86971(8) 0.0291(2) Uani d . 1 . . O
C6 0.95440(14) 0.6417(3) 0.89320(13) 0.0330(3) Uani d . 1 . . C
H6A 0.9910 0.6609 0.9683 0.040 Uiso calc R 1 . . H
H6B 0.8935 0.7637 0.8673 0.040 Uiso calc R 1 . . H
C7 1.04768(13) 0.6597(3) 0.84150(11) 0.0269(3) Uani d . 1 . . C
C8 1.12865(13) 0.4826(3) 0.84919(11) 0.0290(3) Uani d . 1 . . C
H8 1.1265 0.3482 0.8883 0.035 Uiso calc R 1 . . H
C9 1.21306(14) 0.5010(3) 0.79981(12) 0.0341(4) Uani d . 1 . . C
H9 1.2676 0.3781 0.8040 0.041 Uiso calc R 1 . . H
C10 1.21756(15) 0.7000(4) 0.74417(13) 0.0385(4) Uani d . 1 . . C
H10 1.2753 0.7133 0.7105 0.046 Uiso calc R 1 . . H
C11 1.13857(17) 0.8765(4) 0.73799(13) 0.0416(4) Uani d . 1 . . C
H11 1.1424 1.0130 0.7007 0.050 Uiso calc R 1 . . H
C12 1.05275(15) 0.8572(3) 0.78591(13) 0.0357(4) Uani d . 1 . . C
H12 0.9976 0.9794 0.7805 0.043 Uiso calc R 1 . . H
S1 0.58788(4) 0.10061(8) 0.70389(3) 0.03961(12) Uani d . 1 . . S
C13 0.44347(16) 0.0351(3) 0.61861(12) 0.0352(4) Uani d . 1 . . C
C14 0.42437(18) -0.1741(4) 0.56673(13) 0.0411(4) Uani d . 1 . . C
H14 0.4875 -0.2821 0.5772 0.049 Uiso calc R 1 . . H
C15 0.3119(2) -0.2245(4) 0.49909(13) 0.0472(5) Uani d . 1 . . C
H15 0.2988 -0.3679 0.4633 0.057 Uiso calc R 1 . . H
C16 0.2187(2) -0.0705(4) 0.48289(13) 0.0482(5) Uani d . 1 . . C
C17 0.23960(19) 0.1389(4) 0.53491(13) 0.0484(5) Uani d . 1 . . C
H17 0.1765 0.2470 0.5242 0.058 Uiso calc R 1 . . H
C18 0.35148(17) 0.1930(3) 0.60242(13) 0.0413(4) Uani d . 1 . . C
H18 0.3649 0.3375 0.6373 0.050 Uiso calc R 1 . . H
C19 0.0957(2) -0.1310(6) 0.41158(18) 0.0787(9) Uani d . 1 . . C
H19A 0.0615 -0.2533 0.4426 0.118 Uiso calc R 1 . . H
H19B 0.1011 -0.1857 0.3460 0.118 Uiso calc R 1 . . H
H19C 0.0449 0.0068 0.4000 0.118 Uiso calc R 1 . . H

loop_
_atom_site_aniso_label
_atom_site_aniso_U_11
_atom_site_aniso_U_22
_atom_site_aniso_U_33
_atom_site_aniso_U_12
_atom_site_aniso_U_13
_atom_site_aniso_U_23
O1 0.0203(5) 0.0217(6) 0.0542(6) -0.0026(4) 0.0147(5) -0.0020(5)
C1 0.0183(6) 0.0241(7) 0.0298(7) -0.0029(6) 0.0039(5) 0.0012(6)
N1 0.0252(6) 0.0276(7) 0.0327(6) -0.0077(6) 0.0111(5) -0.0042(5)
C2 0.0243(7) 0.0251(8) 0.0282(6) -0.0056(6) 0.0093(6) 0.0000(6)
C3 0.0198(6) 0.0237(8) 0.0358(7) -0.0032(6) 0.0096(5) 0.0038(6)
C4 0.0246(7) 0.0202(7) 0.0316(6) -0.0026(6) 0.0108(5) 0.0015(6)
O2 0.0217(5) 0.0374(7) 0.0321(5) -0.0073(5) 0.0095(4) 0.0017(4)
C5 0.0299(8) 0.0275(8) 0.0436(8) 0.0004(7) 0.0181(7) 0.0010(7)
O3 0.0200(5) 0.0250(6) 0.0444(6) -0.0055(4) 0.0133(4) -0.0044(5)
C6 0.0303(8) 0.0259(9) 0.0473(8) -0.0099(7) 0.0187(7) -0.0096(7)
C7 0.0210(7) 0.0276(8) 0.0311(6) -0.0073(6) 0.0070(5) -0.0059(6)
C8 0.0246(7) 0.0292(8) 0.0308(7) -0.0045(6) 0.0057(6) -0.0003(6)
C9 0.0212(7) 0.0413(10) 0.0382(8) -0.0029(7) 0.0074(6) -0.0068(7)
C10 0.0347(9) 0.0465(11) 0.0397(8) -0.0140(8) 0.0196(7) -0.0075(7)
C11 0.0511(11) 0.0361(10) 0.0418(9) -0.0114(9) 0.0211(8) 0.0037(8)
C12 0.0352(9) 0.0284(9) 0.0436(8) -0.0018(7) 0.0128(7) 0.0009(7)
S1 0.0357(2) 0.0519(3) 0.0380(2) -0.0130(2) 0.02127(17) -0.00887(18)
C13 0.0423(9) 0.0396(10) 0.0272(7) -0.0107(8) 0.0161(6) -0.0032(6)
C14 0.0535(11) 0.0428(11) 0.0334(8) -0.0082(9) 0.0229(8) -0.0067(7)
C15 0.0709(13) 0.0446(11) 0.0270(7) -0.0200(11) 0.0170(8) -0.0075(7)
C16 0.0576(12) 0.0519(12) 0.0263(8) -0.0164(11) 0.0018(8) 0.0079(7)
C17 0.0514(11) 0.0458(12) 0.0389(8) -0.0018(10) 0.0024(8) 0.0104(8)
C18 0.0510(11) 0.0360(10) 0.0351(8) -0.0080(9) 0.0118(8) -0.0006(7)
C19 0.0755(17) 0.082(2) 0.0489(12) -0.0262(16) -0.0202(11) 0.0105(12)

loop_
_atom_type_symbol
_atom_type_description
_atom_type_scat_dispersion_real
_atom_type_scat_dispersion_imag
_atom_type_scat_source
C C 0.0033 0.0016 'International Tables Vol C Tables 4.2.6.8 and 6.1.1.4'
H H 0.0000 0.0000 'International Tables Vol C Tables 4.2.6.8 and 6.1.1.4'
N N 0.0061 0.0033 'International Tables Vol C Tables 4.2.6.8 and 6.1.1.4'
O O 0.0106 0.0060 'International Tables Vol C Tables 4.2.6.8 and 6.1.1.4'
S S 0.1246 0.1234 'International Tables Vol C Tables 4.2.6.8 and 6.1.1.4'

loop_
_geom_angle_atom_site_label_1
_geom_angle_atom_site_label_2
_geom_angle_atom_site_label_3
_geom_angle
_geom_angle_publ_flag
C1 O1 C3 104.94(11) yes
O1 C1 N1 120.79(13) yes
O1 C1 O3 109.94(13) yes
N1 C1 O3 129.27(15) yes
C1 N1 C2 105.93(14) yes
N1 C2 H2 108.9 ?
N1 C2 C3 103.97(11) yes
N1 C2 C5 110.19(13) ?
H2 C2 C3 108.9 ?
H2 C2 C5 108.9 ?
C3 C2 C5 115.65(13) ?
O1 C3 C2 103.94(11) yes
O1 C3 H3 109.6 ?
O1 C3 C4 109.94(11) ?
C2 C3 H3 109.6 ?
C2 C3 C4 114.07(13) ?
H3 C3 C4 109.6 ?
C3 C4 O2 121.84(12) ?
C3 C4 S1 113.58(9) ?
O2 C4 S1 124.58(11) ?
C2 C5 H5A 109.5 ?
C2 C5 H5B 109.5 ?
C2 C5 H5C 109.5 ?
H5A C5 H5B 109.5 ?
H5A C5 H5C 109.5 ?
H5B C5 H5C 109.5 ?
C1 O3 C6 114.08(12) ?
O3 C6 H6A 110.3 ?
O3 C6 H6B 110.3 ?
O3 C6 C7 107.15(12) ?
H6A C6 H6B 108.5 ?
H6A C6 C7 110.3 ?
H6B C6 C7 110.3 ?
C6 C7 C8 121.00(14) ?
C6 C7 C12 119.38(14) ?
C8 C7 C12 119.62(14) ?
C7 C8 H8 119.9 ?
C7 C8 C9 120.16(15) ?
H8 C8 C9 119.9 ?
C8 C9 H9 120.1 ?
C8 C9 C10 119.84(16) ?
H9 C9 C10 120.1 ?
C9 C10 H10 120.0 ?
C9 C10 C11 119.91(15) ?
H10 C10 C11 120.0 ?
C10 C11 H11 119.8 ?
C10 C11 C12 120.43(17) ?
H11 C11 C12 119.8 ?
C7 C12 C11 120.02(16) ?
C7 C12 H12 120.0 ?
C11 C12 H12 120.0 ?
C4 S1 C13 99.31(7) ?
S1 C13 C14 119.21(15) ?
S1 C13 C18 120.61(14) ?
C14 C13 C18 120.16(17) ?
C13 C14 H14 120.3 ?
C13 C14 C15 119.3(2) ?
H14 C14 C15 120.3 ?
C14 C15 H15 119.3 ?
C14 C15 C16 121.35(18) ?
H15 C15 C16 119.3 ?
C15 C16 C17 118.56(18) ?
C15 C16 C19 120.8(2) ?
C17 C16 C19 120.7(2) ?
C16 C17 H17 119.5 ?
C16 C17 C18 120.9(2) ?
H17 C17 C18 119.5 ?
C13 C18 C17 119.66(18) ?
C13 C18 H18 120.2 ?
C17 C18 H18 120.2 ?
C16 C19 H19A 109.5 ?
C16 C19 H19B 109.5 ?
C16 C19 H19C 109.5 ?
H19A C19 H19B 109.5 ?
H19A C19 H19C 109.5 ?
H19B C19 H19C 109.5 ?

loop_
_geom_bond_atom_site_label_1
_geom_bond_atom_site_label_2
_geom_bond_site_symmetry_2
_geom_bond_distance
_geom_bond_publ_flag
O1 C1 . 1.361(2) yes
O1 C3 . 1.4424(16) yes
C1 N1 . 1.258(2) yes
C1 O3 . 1.3292(17) yes
N1 C2 . 1.4760(19) yes
C2 H2 . 1.000 ?
C2 C3 . 1.569(2) yes
C2 C5 . 1.520(2) ?
C3 H3 . 1.000 ?
C3 C4 . 1.513(2) ?
C4 O2 . 1.2048(16) ?
C4 S1 . 1.7815(13) ?
C5 H5A . 0.980 ?
C5 H5B . 0.980 ?
C5 H5C . 0.980 ?
O3 C6 . 1.4501(19) ?
C6 H6A . 0.990 ?
C6 H6B . 0.990 ?
C6 C7 . 1.5061(19) ?
C7 C8 . 1.385(2) ?
C7 C12 . 1.386(2) ?
C8 H8 . 0.950 ?
C8 C9 . 1.390(2) ?
C9 H9 . 0.950 ?
C9 C10 . 1.392(3) ?
C10 H10 . 0.950 ?
C10 C11 . 1.370(3) ?
C11 H11 . 0.950 ?
C11 C12 . 1.390(2) ?
C12 H12 . 0.950 ?
S1 C13 . 1.7781(18) ?
C13 C14 . 1.384(3) ?
C13 C18 . 1.385(3) ?
C14 H14 . 0.950 ?
C14 C15 . 1.390(3) ?
C15 H15 . 0.950 ?
C15 C16 . 1.382(3) ?
C16 C17 . 1.386(3) ?
C16 C19 . 1.514(3) ?
C17 H17 . 0.950 ?
C17 C18 . 1.389(3) ?
C18 H18 . 0.950 ?
C19 H19A . 0.980 ?
C19 H19B . 0.980 ?
C19 H19C . 0.980 ?

loop_
_geom_torsion_atom_site_label_1
_geom_torsion_atom_site_label_2
_geom_torsion_atom_site_label_3
_geom_torsion_atom_site_label_4
_geom_torsion
_geom_torsion_publ_flag
C3 O1 C1 N1 5.39(18) yes
C3 O1 C1 O3 -175.19(11) ?
O1 C1 N1 C2 -1.42(18) yes
O3 C1 N1 C2 179.28(14) ?
C1 N1 C2 C3 -2.87(15) yes
C1 N1 C2 C5 -127.40(14) ?
C1 O1 C3 C2 -6.31(14) yes
C1 O1 C3 C4 116.17(13) ?
N1 C2 C3 O1 5.71(14) yes
N1 C2 C3 C4 -114.00(13) ?
C5 C2 C3 O1 126.64(12) ?
C5 C2 C3 C4 6.93(17) ?
O1 C3 C4 O2 171.41(14) ?
O1 C3 C4 S1 -9.11(16) ?
C2 C3 C4 O2 -72.31(19) ?
C2 C3 C4 S1 107.17(12) ?
O1 C1 O3 C6 -174.87(12) ?
N1 C1 O3 C6 4.5(2) ?
C1 O3 C6 C7 -173.95(12) ?
O3 C6 C7 C8 -46.97(18) ?
O3 C6 C7 C12 133.39(15) ?
C6 C7 C8 C9 179.14(14) ?
C12 C7 C8 C9 -1.2(2) ?
C7 C8 C9 C10 1.3(2) ?
C8 C9 C10 C11 -0.2(2) ?
C9 C10 C11 C12 -0.8(3) ?
C6 C7 C12 C11 179.83(15) ?
C8 C7 C12 C11 0.2(2) ?
C10 C11 C12 C7 0.8(3) ?
C3 C4 S1 C13 -178.74(12) ?
O2 C4 S1 C13 0.73(17) ?
C4 S1 C13 C14 -111.95(13) ?
C4 S1 C13 C18 69.38(14) ?
S1 C13 C14 C15 -179.25(13) ?
C18 C13 C14 C15 -0.6(2) ?
C13 C14 C15 C16 -0.2(2) ?
C14 C15 C16 C17 0.7(3) ?
C14 C15 C16 C19 -178.03(18) ?
C15 C16 C17 C18 -0.4(3) ?
C19 C16 C17 C18 178.34(18) ?
S1 C13 C18 C17 179.53(13) ?
C14 C13 C18 C17 0.9(2) ?
C16 C17 C18 C13 -0.4(3) ?

loop_
_cod_related_entry_id
_cod_related_entry_database
_cod_related_entry_code
1 ChemSpider 24731656
